data_1511213
loop_
_publ_author_name
'Tribaudino, M.'
'Mazza, D.'
'Delmastro, A.'
'Lebech, B.'

_publ_section_title
;
 Synthesis and neutron diffraction study of La5 Si2 B O13, an analog of
 the apatite mineral
;
_journal_name_full 'Journal of Solid State Chemistry'
_journal_page_first 389
_journal_page_last 393
_journal_paper_doi 10.1006/jssc.2000.8929
_journal_volume 155
_journal_year 2000
_chemical_formula_sum 'B La5 O13 Si2'
_chemical_name_systematic 'La5 (Si2 B O13)'
_space_group_IT_number 176
_symmetry_space_group_name_Hall '-P 6c'
_symmetry_space_group_name_H-M 'P 63/m'
_cell_angle_alpha 90
_cell_angle_beta 90
_cell_angle_gamma 120
_cell_formula_units_Z 2
_cell_length_a 9.5587
_cell_length_b 9.5587
_cell_length_c 7.2173
_cell_volume 571.088
_citation_journal_id_ASTM JSSCBI
_cod_data_source_file boron0-1_323.cif
_cod_data_source_block B1La5O13Si2
_cod_original_formula_sum 'B1 La5 O13 Si2'
_cod_database_code 1511213

loop_
_symmetry_equiv_pos_as_xyz
x,y,z
x-y,x,z+1/2
-y,x-y,z
-x,-y,z+1/2
-x+y,-x,z
y,-x+y,z+1/2
-x,-y,-z
-x+y,-x,-z-1/2
y,-x+y,-z
x,y,-z-1/2
x-y,x,-z
-y,x-y,-z-1/2

loop_
_atom_site_label
_atom_site_type_symbol
_atom_site_fract_x
_atom_site_fract_y
_atom_site_fract_z
_atom_site_occupancy
_atom_site_U_iso_or_equiv
O1 O-2 0.3273 0.4848 0.25 1 0.0
O2 O-2 0.5952 0.4683 0.25 1 0.0
B1 B+3 0.4036 0.3741 0.25 0.333 0.0
La2 La+3 0.233 -0.0153 0.25 1 0.0
O4 O-2 0 0 0.25 1 0.0
La1 La+3 0.3333 0.6667 -0.0008 1 0.0
O3 O-2 0.3452 0.2559 0.0719 1 0.0
Si1 Si+4 0.4036 0.3741 0.25 0.667 0.0
